data_2004288
loop_
_publ_author_name
'Aupers, J. H.'
'Wardell, J. L.'

_publ_section_title
;
 [4-Chloro-3-(2-nitrophenylthio)butyl]triphenylstannane
;
_journal_issue 12
_journal_name_full 'Acta Crystallographica Section C'
_journal_page_first 2559
_journal_page_last 2561
_journal_paper_doi 10.1107/S0108270195008110
_journal_volume 51
_journal_year 1995
_chemical_formula_moiety 'C28 H26 Cl1 N1 O2 S Sn1'
_chemical_formula_structural 'C28 H26 Cl1 N1 O2 S1 Sn1'
_chemical_formula_sum 'C28 H26 Cl N O2 S Sn'
_chemical_formula_weight 594.72
_chemical_melting_point 354.6(5)
_chemical_name_systematic
;
[4-chloro-3-(2-nitrophenylthio)butyl]triphenylstannane
;
_space_group_IT_number 14
_symmetry_cell_setting monoclinic
_symmetry_space_group_name_Hall '-P 2ybc'
_symmetry_space_group_name_H-M 'P 1 21/c 1'
_atom_type_scat_source International_Tables_Vol_IV_Table_2.2B
_audit_creation_method CRYSTALS
_cell_angle_alpha 90.0
_cell_angle_beta 92.78(3)
_cell_angle_gamma 90.0
_cell_formula_units_Z 4
_cell_length_a 23.382(6)
_cell_length_b 10.160(3)
_cell_length_c 11.265(5)
_cell_measurement_reflns_used 25
_cell_measurement_temperature 296
_cell_measurement_theta_max 14.86
_cell_measurement_theta_min 13.03
_cell_volume 2673.0(16)
_computing_data_collection 'CAD-4 Software (Frenz, 1983)'
_computing_data_reduction 'CAD-4 Software'
_computing_molecular_graphics 'CAMERON (Pearce, Watkin & Prout, 1992)'
_computing_publication_material CRYSTALS/PC
_computing_structure_refinement 'CRYSTALS/PC (Watkin et al., 1985)'
_computing_structure_solution 'SIR88 (Burla et al., 1989)'
_diffrn_ambient_temperature 296
_diffrn_measurement_device 'Enraf-Nonius CAD4'
_diffrn_measurement_method \w/2\q
_diffrn_radiation_monochromator graphite
_diffrn_radiation_source 'X-ray tube'
_diffrn_radiation_type 'Mo K\a '
_diffrn_radiation_wavelength 0.71073
_diffrn_reflns_av_R_equivalents 0.014
_diffrn_reflns_av_sigmaI/netI 'not known, data lost'
_diffrn_reflns_limit_h_max 26
_diffrn_reflns_limit_h_min -26
_diffrn_reflns_limit_k_max 0
_diffrn_reflns_limit_k_min -11
_diffrn_reflns_limit_l_max 12
_diffrn_reflns_limit_l_min 0
_diffrn_reflns_number 4720
_diffrn_reflns_theta_max 24.0
_diffrn_reflns_theta_min 1.74
_diffrn_standards_decay_% 0
_diffrn_standards_interval_time 60
_diffrn_standards_number 4
_exptl_absorpt_coefficient_mu 1.158
_exptl_absorpt_correction_T_max 0.999
_exptl_absorpt_correction_T_min 0.967
_exptl_absorpt_correction_type 'empirical via \y scans (Frenz, 1983)'
_exptl_absorpt_process_details '\y scan, 4 reflections, (Enraf-Nonius, 1983)'
_exptl_crystal_colour yellow
_exptl_crystal_density_diffrn 1.48
_exptl_crystal_description hexagonal
_exptl_crystal_F_000 1200
_exptl_crystal_size_max 1.0
_exptl_crystal_size_mid 0.5
_exptl_crystal_size_min 0.125
_refine_diff_density_max 0.68
_refine_diff_density_min -0.65
_refine_ls_abs_structure_Flack 0
_refine_ls_abs_structure_Rogers 1.0
_refine_ls_extinction_method none
_refine_ls_goodness_of_fit_obs 0.934
_refine_ls_hydrogen_treatment noref
_refine_ls_matrix_type full
_refine_ls_number_parameters 259
_refine_ls_number_reflns 2680
_refine_ls_R_factor_obs 0.035
_refine_ls_shift/esd_max 0.012
_refine_ls_structure_factor_coef F
_refine_ls_weighting_scheme 'Weights: five-term Chebychev polynomial (Carruthers & Watkin, 1979)'
_refine_ls_wR_factor_obs 0.042
_reflns_number_observed 2680
_reflns_number_total 4197
_reflns_observed_criterion >3\s(I)
_cod_data_source_file mu1188.cif
_cod_data_source_block aber2
_cod_depositor_comments
;
The following automatic conversions were performed:

'_chemical_melting_point' value '81-82\% C' was changed to '354.6(5)'
- it was converted from degrees Celsius(C) to Kelvins(K), the average
value was taken and precision was estimated.

Automatic conversion script
Id: cif_fix_values 1715 2011-07-08 13:25:40Z adriana 
;
_cod_original_cell_volume 2673(2)
_cod_original_sg_symbol_H-M 'P  21/c'
_cod_original_formula_sum 'C28 H26 Cl1 N1 O2 S1 Sn1'
_cod_database_code 2004288

loop_
_symmetry_equiv_pos_as_xyz
X,Y,Z
-X,-Y,-Z
-X,Y+1/2,-Z+1/2
X,-Y+1/2,Z+1/2

loop_
_atom_site_aniso_label
_atom_site_aniso_U_11
_atom_site_aniso_U_22
_atom_site_aniso_U_33
_atom_site_aniso_U_12
_atom_site_aniso_U_13
_atom_site_aniso_U_23
Sn(1) 0.0594(2) 0.0557(2) 0.0535(2) -0.0049(2) 0.00420(10) -0.00570(10)
Cl(16) 0.1310(10) 0.1130(10) 0.0800(10) 0.0230(10) 0.0113(9) 0.0279(9)
S(5) 0.0910(10) 0.0556(7) 0.0920(10) -0.0101(6) 0.0316(8) -0.0099(6)
O(9) 0.103(3) 0.118(4) 0.099(3) 0.003(3) 0.042(3) -0.011(3)
O(10) 0.200(6) 0.116(4) 0.161(5) -0.061(4) 0.107(5) -0.067(4)
N(8) 0.067(3) 0.075(3) 0.067(3) 0.001(2) 0.010(2) -0.006(2)
C(2) 0.075(3) 0.062(3) 0.099(4) -0.007(2) 0.017(3) -0.019(3)
C(3) 0.084(4) 0.050(3) 0.107(4) 0.002(2) 0.032(3) 0.004(3)
C(4) 0.064(3) 0.056(2) 0.072(3) 0.009(2) 0.016(2) 0.010(2)
C(6) 0.065(3) 0.056(2) 0.061(3) -0.002(2) 0.000(2) 0.001(2)
C(7) 0.050(3) 0.065(3) 0.064(3) 0.001(2) 0.005(2) 0.000(2)
C(11) 0.075(3) 0.079(3) 0.072(3) -0.014(3) 0.012(3) 0.003(3)
C(12) 0.103(5) 0.073(4) 0.088(4) -0.031(3) 0.009(3) 0.002(3)
C(13) 0.098(4) 0.068(3) 0.069(3) -0.014(3) 0.002(3) -0.012(3)
C(14) 0.076(3) 0.062(3) 0.062(3) -0.005(2) 0.010(2) -0.003(2)
C(15) 0.074(4) 0.087(4) 0.100(4) 0.018(3) 0.018(3) 0.023(3)
C(17) 0.062(3) 0.061(3) 0.056(3) 0.004(2) -0.005(2) 0.004(2)
C(18) 0.075(3) 0.061(3) 0.093(4) 0.008(2) 0.017(3) 0.014(3)
C(19) 0.102(4) 0.069(3) 0.107(5) 0.008(3) 0.018(4) 0.033(3)
C(20) 0.083(4) 0.101(4) 0.063(3) -0.005(3) 0.013(3) 0.022(3)
C(21) 0.108(4) 0.087(4) 0.051(3) -0.001(3) 0.008(3) -0.006(3)
C(22) 0.091(4) 0.061(3) 0.050(3) -0.003(2) 0.004(2) 0.000(2)
C(23) 0.066(3) 0.054(2) 0.057(3) -0.012(2) 0.004(2) -0.007(2)
C(24) 0.077(4) 0.084(4) 0.066(3) -0.005(3) 0.007(3) -0.004(3)
C(25) 0.075(4) 0.097(4) 0.108(5) -0.006(3) -0.016(4) 0.008(4)
C(26) 0.116(6) 0.119(6) 0.083(5) -0.032(4) -0.039(4) 0.014(4)
C(27) 0.130(6) 0.126(5) 0.051(3) -0.041(5) -0.008(4) 0.003(3)
C(28) 0.083(4) 0.095(4) 0.060(3) -0.024(3) 0.010(3) -0.005(3)
C(29) 0.060(3) 0.049(2) 0.049(2) 0.001(2) 0.005(2) -0.006(2)
C(30) 0.093(4) 0.064(3) 0.053(3) -0.009(3) 0.005(2) 0.002(2)
C(31) 0.117(5) 0.070(3) 0.082(4) -0.015(3) 0.034(4) 0.006(3)
C(32) 0.096(4) 0.067(3) 0.099(5) -0.020(3) 0.027(4) -0.018(3)
C(33) 0.078(4) 0.089(4) 0.071(3) -0.007(3) -0.003(3) -0.026(3)
C(34) 0.070(3) 0.061(3) 0.058(3) 0.001(2) 0.000(2) -0.006(2)

loop_
_atom_site_label
_atom_site_occupancy
_atom_site_fract_x
_atom_site_fract_y
_atom_site_fract_z
_atom_site_U_iso_or_equiv
_atom_site_thermal_displace_type
Sn(1) 1.0000 0.18338(1) 0.01966(3) 0.11660(3) 0.0558 Uani
Cl(16) 1.0000 0.34310(9) -0.0683(2) 0.4020(2) 0.1013 Uani
S(5) 1.0000 0.37237(7) -0.0908(1) 0.0228(1) 0.0735 Uani
O(9) 1.0000 0.4899(2) 0.0007(5) -0.2444(5) 0.0993 Uani
O(10) 1.0000 0.4311(3) -0.1177(6) -0.1669(6) 0.1214 Uani
N(8) 1.0000 0.4553(2) -0.0169(5) -0.1713(4) 0.0691 Uani
C(2) 1.0000 0.2369(2) -0.1416(5) 0.0639(6) 0.0745 Uani
C(3) 1.0000 0.2858(3) -0.1780(5) 0.1485(6) 0.0733 Uani
C(4) 1.0000 0.3343(2) -0.0751(5) 0.1584(5) 0.0615 Uani
C(6) 1.0000 0.4067(1) 0.0638(2) 0.0042(3) 0.0601 Uani
C(7) 1.0000 0.4434(1) 0.0810(3) -0.0880(3) 0.0593 Uani
C(11) 1.0000 0.4690(1) 0.2026(3) -0.1051(3) 0.0737 Uani
C(12) 1.0000 0.4578(2) 0.3071(3) -0.0300(3) 0.0826 Uani
C(13) 1.0000 0.4212(2) 0.2900(3) 0.0622(3) 0.0757 Uani
C(14) 1.0000 0.3956(1) 0.1683(3) 0.0793(2) 0.0655 Uani
C(15) 1.0000 0.3756(3) -0.0946(6) 0.2625(6) 0.0823 Uani
C(17) 1.0000 0.1367(1) -0.0392(3) 0.2672(2) 0.0593 Uani
C(18) 1.0000 0.1273(2) -0.1712(2) 0.2921(3) 0.0730 Uani
C(19) 1.0000 0.0961(2) -0.2063(2) 0.3891(4) 0.0853 Uani
C(20) 1.0000 0.0742(2) -0.1093(4) 0.4612(3) 0.0775 Uani
C(21) 1.0000 0.0836(2) 0.0228(3) 0.4363(3) 0.0779 Uani
C(22) 1.0000 0.1148(2) 0.0578(2) 0.3393(3) 0.0655 Uani
C(23) 1.0000 0.1246(1) 0.0642(3) -0.0294(2) 0.0576 Uani
C(24) 1.0000 0.0683(1) 0.0995(4) -0.0107(3) 0.0752 Uani
C(25) 1.0000 0.0300(1) 0.1206(4) -0.1072(4) 0.0913 Uani
C(26) 1.0000 0.0480(2) 0.1063(5) -0.2222(3) 0.0965 Uani
C(27) 1.0000 0.1043(2) 0.0710(5) -0.2409(2) 0.0906 Uani
C(28) 1.0000 0.1426(1) 0.0500(4) -0.1445(3) 0.0754 Uani
C(29) 1.0000 0.2278(1) 0.1984(2) 0.1643(2) 0.0521 Uani
C(30) 1.0000 0.2249(2) 0.3052(3) 0.0870(2) 0.0675 Uani
C(31) 1.0000 0.2536(2) 0.4212(3) 0.1172(3) 0.0826 Uani
C(32) 1.0000 0.2852(2) 0.4304(3) 0.2245(3) 0.0815 Uani
C(33) 1.0000 0.2882(1) 0.3236(3) 0.3018(3) 0.0759 Uani
C(34) 1.0000 0.2595(1) 0.2076(3) 0.2716(2) 0.0628 Uani
H(2) 1.0000 0.2532 -0.1175 -0.0136 0.0500 Uiso
H(3) 1.0000 0.2119 -0.2210 0.0527 0.0500 Uiso
H(4) 1.0000 0.3023 -0.2629 0.1213 0.0500 Uiso
H(5) 1.0000 0.2705 -0.1901 0.2291 0.0500 Uiso
H(6) 1.0000 0.3157 0.0084 0.1833 0.0500 Uiso
H(151) 1.0000 0.4081 -0.0311 0.2561 0.0500 Uiso
H(152) 1.0000 0.3907 -0.1866 0.2605 0.0500 Uiso
H(11) 1.0000 0.4954 0.2150 -0.1715 0.0500 Uiso
H(12) 1.0000 0.4762 0.3946 -0.0423 0.0500 Uiso
H(13) 1.0000 0.4131 0.3651 0.1163 0.0500 Uiso
H(14) 1.0000 0.3692 0.1560 0.1457 0.0500 Uiso
H(18) 1.0000 0.1430 -0.2410 0.2402 0.0500 Uiso
H(19) 1.0000 0.0893 -0.3012 0.4069 0.0500 Uiso
H(20) 1.0000 0.0517 -0.1345 0.5309 0.0500 Uiso
H(21) 1.0000 0.0679 0.0926 0.4881 0.0500 Uiso
H(22) 1.0000 0.1216 0.1528 0.3214 0.0500 Uiso
H(24) 1.0000 0.0553 0.1098 0.0721 0.0500 Uiso
H(25) 1.0000 -0.0105 0.1460 -0.0937 0.0500 Uiso
H(26) 1.0000 0.0205 0.1214 -0.2916 0.0500 Uiso
H(27) 1.0000 0.1173 0.0607 -0.3237 0.0500 Uiso
H(28) 1.0000 0.1831 0.0246 -0.1579 0.0500 Uiso
H(30) 1.0000 0.2021 0.2986 0.0098 0.0500 Uiso
H(31) 1.0000 0.2514 0.4980 0.0616 0.0500 Uiso
H(32) 1.0000 0.3059 0.5138 0.2462 0.0500 Uiso
H(33) 1.0000 0.3110 0.3302 0.3790 0.0500 Uiso
H(34) 1.0000 0.2616 0.1308 0.3272 0.0500 Uiso

loop_
_atom_type_symbol
_atom_type_scat_dispersion_real
_atom_type_scat_dispersion_imag
Sn -0.8730 1.4240
C 0.0020 0.0020
H 0.0000 0.0000
N 0.0040 0.0030
O 0.0080 0.0060
Cl 0.1320 0.1590
S 0.1100 0.1240

loop_
_geom_angle_atom_site_label_1
_geom_angle_atom_site_label_2
_geom_angle_atom_site_label_3
_geom_angle
_geom_angle_publ_flag
C(2) Sn(1) C(17) 109.2(2) yes
C(2) Sn(1) C(23) 107.9(2) yes
C(17) Sn(1) C(23) 109.50(10) yes
C(2) Sn(1) C(29) 115.5(2) yes
C(17) Sn(1) C(29) 107.20(10) yes
C(23) Sn(1) C(29) 107.30(10) yes
C(4) S(5) C(6) 105.3(2) yes
O(9) N(8) O(10) 120.3(5) yes
O(9) N(8) C(7) 121.1(5) yes
O(10) N(8) C(7) 118.6(4) yes
Sn(1) C(2) C(3) 116.5(4) yes
C(2) C(3) C(4) 114.5(4) yes
S(5) C(4) C(3) 105.6(4) yes
S(5) C(4) C(15) 108.9(4) yes
C(3) C(4) C(15) 114.3(5) yes
S(5) C(6) C(7) 119.8(2) yes
S(5) C(6) C(14) 120.2(2) yes
C(7) C(6) C(14) 120.00 no
N(8) C(7) C(6) 124.0(3) yes
N(8) C(7) C(11) 115.9(3) yes
C(6) C(7) C(11) 120.00 no
C(7) C(11) C(12) 120.00 no
C(11) C(12) C(13) 120.00 no
C(12) C(13) C(14) 120.00 no
C(6) C(14) C(13) 120.00 no
Cl(16) C(15) C(4) 112.4(4) yes
Sn(1) C(17) C(18) 121.3(2) yes
Sn(1) C(17) C(22) 118.7(2) yes
C(18) C(17) C(22) 120.00 no
C(17) C(18) C(19) 120.00 no
C(18) C(19) C(20) 120.00 no
C(19) C(20) C(21) 120.00 no
C(20) C(21) C(22) 120.00 no
C(17) C(22) C(21) 120.00 no
Sn(1) C(23) C(24) 121.1(2) yes
Sn(1) C(23) C(28) 118.8(2) yes
C(24) C(23) C(28) 120.00 no
C(23) C(24) C(25) 120.00 no
C(24) C(25) C(26) 120.00 no
C(25) C(26) C(27) 120.00 no
C(26) C(27) C(28) 120.00 no
C(23) C(28) C(27) 120.00 no
Sn(1) C(29) C(30) 119.7(2) yes
Sn(1) C(29) C(34) 120.3(2) yes
C(30) C(29) C(34) 120.00 no
C(29) C(30) C(31) 120.00 no
C(30) C(31) C(32) 120.00 no
C(31) C(32) C(33) 120.00 no
C(32) C(33) C(34) 120.00 no
C(29) C(34) C(33) 120.00 no
C(4) S(5) O(10) 177.5(3) yes

loop_
_geom_bond_atom_site_label_1
_geom_bond_atom_site_label_2
_geom_bond_distance
_geom_bond_publ_flag
Sn(1) C(2) 2.162(5) yes
Sn(1) C(17) 2.146(2) yes
Sn(1) C(23) 2.140(2) yes
Sn(1) C(29) 2.147(2) yes
Cl(16) C(15) 1.799(7) yes
S(5) C(4) 1.811(5) yes
S(5) C(6) 1.782(2) yes
O(9) N(8) 1.196(6) yes
O(10) N(8) 1.173(6) yes
N(8) C(7) 1.404(5) yes
C(2) C(3) 1.498(9) yes
C(3) C(4) 1.543(7) yes
C(4) C(15) 1.497(8) yes
C(6) C(7) 1.39 no
C(6) C(14) 1.39 no
C(7) C(11) 1.39 no
C(11) C(12) 1.39 no
C(12) C(13) 1.39 no
C(13) C(14) 1.39 no
C(17) C(18) 1.39 no
C(17) C(22) 1.39 no
C(18) C(19) 1.39 no
C(19) C(20) 1.39 no
C(20) C(21) 1.39 no
C(21) C(22) 1.39 no
C(23) C(24) 1.39 no
C(23) C(28) 1.39 no
C(24) C(25) 1.39 no
C(25) C(26) 1.39 no
C(26) C(27) 1.39 no
C(27) C(28) 1.39 no
C(29) C(30) 1.39 no
C(29) C(34) 1.39 no
C(30) C(31) 1.39 no
C(31) C(32) 1.39 no
C(32) C(33) 1.39 no
C(33) C(34) 1.39 no

loop_
_geom_contact_atom_site_label_1
_geom_contact_atom_site_label_2
_geom_contact_distance
_geom_contact_publ_flag
S5 O10 2.610(5) yes

loop_
_geom_torsion_atom_site_label_1
_geom_torsion_atom_site_label_2
_geom_torsion_atom_site_label_3
_geom_torsion_atom_site_label_4
_geom_torsion
_geom_torsion_publ_flag
Cl(16) C(15) C(4) S(5) 175.5(3) yes
O(10) N(8) C(7) C(6) 3.6(7) yes
